data_1571604
loop_
_publ_author_name
'Wu, Wenbo'
'Chen, Kui'
'Yu, Hui'
'Zhu, Jiaxuan'
'Feng, Yaoguang'
'Wang, Jingkang'
'Huang, Xin'
'Li, Liang'
'Hao, Hongxun'
'Wang, Ting'
'Wang, Na'
'Naumov, Pan&#x10d;e'

_publ_section_title
;
 Trimodal operation of a robust smart organic crystal.
;
_journal_issue 24
_journal_name_full 'Chemical science'
_journal_page_first 9287
_journal_page_last 9297
_journal_paper_doi 10.1039/d4sc02152e
_journal_volume 15
_journal_year 2024
_chemical_formula_moiety 'C15 H10 Cl F3 N2 O2'
_chemical_formula_sum 'C15 H10 Cl F3 N2 O2'
_chemical_formula_weight 342.70
_space_group_crystal_system monoclinic
_space_group_IT_number 14
_space_group_name_Hall '-P 2ybc'
_space_group_name_H-M_alt 'P 1 21/c 1'
_atom_sites_solution_hydrogens geom
_atom_sites_solution_primary dual
_audit_creation_date 2022-11-14
_audit_creation_method
;
Olex2 1.5
(compiled 2022.04.07 svn.rca3783a0 for OlexSys, GUI svn.r6498)
;
_audit_update_record
;
2024-03-20 deposited with the CCDC.	2024-05-13 downloaded from the CCDC.
;
_cell_angle_alpha 90
_cell_angle_beta 94.4500(10)
_cell_angle_gamma 90
_cell_formula_units_Z 4
_cell_length_a 18.5603(2)
_cell_length_b 10.25450(10)
_cell_length_c 7.79550(10)
_cell_measurement_reflns_used 6966
_cell_measurement_temperature 113.15
_cell_measurement_theta_max 78.3570
_cell_measurement_theta_min 4.7980
_cell_volume 1479.22(3)
_computing_cell_refinement 'CrysAlisPro 1.171.39.46 (Rigaku OD, 2018)'
_computing_data_collection 'CrysAlisPro 1.171.39.46 (Rigaku OD, 2018)'
_computing_data_reduction 'CrysAlisPro 1.171.39.46 (Rigaku OD, 2018)'
_computing_molecular_graphics 'Olex2 1.5 (Dolomanov et al., 2009)'
_computing_publication_material 'Olex2 1.5 (Dolomanov et al., 2009)'
_computing_structure_refinement 'SHELXL 2018/3 (Sheldrick, 2015)'
_computing_structure_solution 'SHELXT 2018/2 (Sheldrick, 2018)'
_diffrn_ambient_temperature 113.15
_diffrn_detector PILATUS
_diffrn_measured_fraction_theta_full 0.987
_diffrn_measured_fraction_theta_max 0.967
_diffrn_measurement_details
;
List of Runs (angles in degrees, time in seconds):

  # Type    Start    End  Width  t~exp~   \w     \q     \k     \f   Frames
#--------------------------------------------------------------------------
  1  \w    -83.00 -27.00   1.00    1.00    --  -49.00 -72.00   0.00   56
  2  \w    -77.00  17.00   1.00    1.00    --  -49.00  57.00-150.00   94
  3  \w   -133.00-107.00   1.00    1.00    --  -49.00 -72.00 -30.00   26
  4  \w   -136.00 -99.00   1.00    1.00    --  -49.00 -72.00   0.00   37
  5  \w    -98.00 -17.00   1.00    1.00    --  -49.00 -72.00 -30.00   81
  6  \w   -199.00-138.00   1.00    1.00    -- -110.00 -57.00 -60.00   61
  7  \w   -128.00-101.00   1.00    1.00    -- -110.00 -72.00 150.00   27
  8  \w   -143.00 -32.00   1.00    1.00    -- -110.00  38.00  90.00  111
  9  \w   -104.00 -46.00   1.00    1.00    -- -110.00  72.00 -60.00   58
 10  \w   -129.00 -77.00   1.00    1.00    -- -110.00 -38.00  60.00   52
 11  \w   -141.00 -25.00   1.00    1.00    -- -110.00  72.00-150.00  116
 12  \w   -197.00-134.00   1.00    1.00    -- -110.00 -72.00 150.00   63
 13  \w   -173.00-132.00   1.00    1.00    -- -110.00 -38.00  60.00   41
 14  \w   -124.00 -73.00   1.00    1.00    -- -110.00  72.00-180.00   51
 15  \w   -122.00 -81.00   1.00    1.00    -- -110.00 -57.00 -60.00   41
 16  \w    -53.00 -28.00   1.00    1.00    -- -110.00  57.00 -90.00   25
 17  \w   -139.00 -86.00   1.00    1.00    -- -110.00  72.00 -90.00   53
 18  \w    -93.00 -67.00   1.00    1.00    -- -110.00  57.00-180.00   26
 19  \w   -131.00 -86.00   1.00    1.00    -- -110.00  72.00 -30.00   45
 20  \w   -118.00 -92.00   1.00    1.00    -- -110.00  57.00 -90.00   26
;
_diffrn_measurement_device 'four-circle diffractometer'
_diffrn_measurement_device_type 'Rigaku XtaLAB P200'
_diffrn_measurement_method '\w scans'
_diffrn_orient_matrix_type 'CrysAlisPro convention (1999,Acta A55,543-557)'
_diffrn_orient_matrix_UB_11 0.0224867000
_diffrn_orient_matrix_UB_12 0.1417504000
_diffrn_orient_matrix_UB_13 0.0265255000
_diffrn_orient_matrix_UB_21 -0.0151745000
_diffrn_orient_matrix_UB_22 0.0480404000
_diffrn_orient_matrix_UB_23 -0.0788313000
_diffrn_orient_matrix_UB_31 -0.1964797000
_diffrn_orient_matrix_UB_32 0.0125222000
_diffrn_orient_matrix_UB_33 0.0026862000
_diffrn_radiation_monochromator mirror
_diffrn_radiation_probe x-ray
_diffrn_radiation_type 'Cu K\a'
_diffrn_radiation_wavelength 1.54184
_diffrn_reflns_av_R_equivalents 0.0361
_diffrn_reflns_av_unetI/netI 0.0354
_diffrn_reflns_Laue_measured_fraction_full 0.987
_diffrn_reflns_Laue_measured_fraction_max 0.967
_diffrn_reflns_limit_h_max 23
_diffrn_reflns_limit_h_min -23
_diffrn_reflns_limit_k_max 12
_diffrn_reflns_limit_k_min -12
_diffrn_reflns_limit_l_max 7
_diffrn_reflns_limit_l_min -9
_diffrn_reflns_number 10857
_diffrn_reflns_point_group_measured_fraction_full 0.987
_diffrn_reflns_point_group_measured_fraction_max 0.967
_diffrn_reflns_theta_full 67.684
_diffrn_reflns_theta_max 79.033
_diffrn_reflns_theta_min 4.780
_diffrn_source Rotating-anode
_diffrn_source_type 'Rigaku (Cu) X-ray Source'
_exptl_absorpt_coefficient_mu 2.716
_exptl_absorpt_correction_T_max 1.00000
_exptl_absorpt_correction_T_min 0.45948
_exptl_absorpt_correction_type multi-scan
_exptl_absorpt_process_details 'CrysAlisPro 1.171.39.46 (Rigaku Oxford Diffraction, 2018)'
_exptl_crystal_density_diffrn 1.539
_exptl_crystal_description block
_exptl_crystal_F_000 696
_exptl_crystal_size_max 0.25
_exptl_crystal_size_mid 0.22
_exptl_crystal_size_min 0.18
_refine_diff_density_max 0.333
_refine_diff_density_min -0.391
_refine_diff_density_rms 0.056
_refine_ls_extinction_coef 0.0024(4)
_refine_ls_extinction_expression Fc^*^=kFc[1+0.001xFc^2^\l^3^/sin(2\q)]^-1/4^
_refine_ls_extinction_method 'SHELXL-2018/3 (Sheldrick 2018)'
_refine_ls_goodness_of_fit_ref 1.084
_refine_ls_hydrogen_treatment constr
_refine_ls_matrix_type full
_refine_ls_number_parameters 237
_refine_ls_number_reflns 3087
_refine_ls_number_restraints 96
_refine_ls_restrained_S_all 1.205
_refine_ls_R_factor_all 0.0427
_refine_ls_R_factor_gt 0.0385
_refine_ls_shift/su_max 0.001
_refine_ls_shift/su_mean 0.000
_refine_ls_structure_factor_coef Fsqd
_refine_ls_weighting_details 'w=1/[\s^2^(Fo^2^)+(0.0513P)^2^+0.7653P] where P=(Fo^2^+2Fc^2^)/3'
_refine_ls_weighting_scheme calc
_refine_ls_wR_factor_gt 0.1052
_refine_ls_wR_factor_ref 0.1093
_reflns_Friedel_coverage 0.000
_reflns_number_gt 2841
_reflns_number_total 3087
_reflns_threshold_expression 'I > 2\s(I)'
_cod_data_source_file d4sc02152e19.cif
_cod_data_source_block CTBB_113K_Form_I
_cod_depositor_comments 'Adding full bibliography for 1571604--1571609.cif.'
_cod_database_code 1571604
_shelx_shelxl_version_number 2018/3
_shelx_space_group_comment
;
The symmetry employed for this shelxl refinement is uniquely defined
by the following loop, which should always be used as a source of
symmetry information in preference to the above space-group names.
They are only intended as comments.
;
_shelx_estimated_absorpt_t_max 0.641
_shelx_estimated_absorpt_t_min 0.550
_olex2_refinement_description
;
1. Fixed Uiso
 At 1.2 times of:
  All C(H) groups, All N(H) groups
2. Restrained distances
 F1-F2 \\sim F1-F3 \\sim F2-F3 \\sim F1A-F2A \\sim F1A-F3A \\sim F2A-F3A
 with sigma of 0.02
 C15-F1 \\sim C15-F2 \\sim C15-F3 \\sim C15-F3A \\sim C15-F2A \\sim C15-F1A
 with sigma of 0.01
3. Uiso/Uaniso restraints and constraints
F1 \\sim F2 \\sim F3 \\sim F1A \\sim F2A \\sim F3A: within 2A with sigma of
0.01 and sigma for terminal atoms of 0.02 within 2A
Uanis(F1) \\sim Ueq, Uanis(F2) \\sim Ueq, Uanis(F3) \\sim Ueq, Uanis(F1A) \\sim
Ueq, Uanis(F2A) \\sim Ueq, Uanis(F3A) \\sim Ueq: with sigma of 0.01 and sigma
for terminal atoms of 0.02
4. Others
 Sof(F1A)=Sof(F2A)=Sof(F3A)=1-FVAR(1)
 Sof(F1)=Sof(F2)=Sof(F3)=FVAR(1)
5.a Aromatic/amide H refined with riding coordinates:
 N1(H1), C2(H2), C3(H3), C5(H5), C6(H6), C8(H8), C10(H10), C11(H11), C13(H13),
 C14(H14)
;
_olex2_submission_special_instructions 'No special instructions were received'
_oxdiff_exptl_absorpt_empirical_details
;
Empirical correction (ABSPACK) includes:
- Absorption correction using spherical harmonics
- Frame scaling
;
_oxdiff_exptl_absorpt_empirical_full_max 1.619
_oxdiff_exptl_absorpt_empirical_full_min 0.670

loop_
_space_group_symop_operation_xyz
'x, y, z'
'-x, y+1/2, -z+1/2'
'-x, -y, -z'
'x, -y-1/2, z-1/2'

loop_
_atom_site_label
_atom_site_type_symbol
_atom_site_fract_x
_atom_site_fract_y
_atom_site_fract_z
_atom_site_U_iso_or_equiv
_atom_site_adp_type
_atom_site_occupancy
_atom_site_site_symmetry_order
_atom_site_calc_flag
_atom_site_refinement_flags_posn
_atom_site_refinement_flags_adp
_atom_site_refinement_flags_occupancy
_atom_site_disorder_assembly
_atom_site_disorder_group
Cl1 Cl 0.76520(2) 0.14646(5) 0.43967(6) 0.03756(16) Uani 1 1 d . . . . .
O1 O 0.44975(6) 0.10202(10) 0.79872(14) 0.0238(3) Uani 1 1 d . . . . .
O2 O 0.03177(6) 0.49725(14) 0.71149(18) 0.0391(3) Uani 1 1 d . . . . .
N1 N 0.42209(6) 0.26438(12) 0.60496(16) 0.0215(3) Uani 1 1 d . . . . .
H1 H 0.436672 0.311691 0.520060 0.026 Uiso 1 1 calc R U . . .
N2 N 0.35312(6) 0.28104(12) 0.65683(17) 0.0222(3) Uani 1 1 d . . . . .
C1 C 0.67853(8) 0.15594(16) 0.5092(2) 0.0253(3) Uani 1 1 d . . . . .
C2 C 0.64473(8) 0.27614(16) 0.5118(2) 0.0262(3) Uani 1 1 d . . . . .
H2 H 0.668637 0.352191 0.475888 0.031 Uiso 1 1 calc R U . . .
C3 C 0.57567(8) 0.28460(15) 0.5672(2) 0.0240(3) Uani 1 1 d . . . . .
H3 H 0.551843 0.366546 0.568617 0.029 Uiso 1 1 calc R U . . .
C4 C 0.54130(8) 0.17251(15) 0.62076(18) 0.0201(3) Uani 1 1 d . . . . .
C5 C 0.57684(8) 0.05302(15) 0.6211(2) 0.0227(3) Uani 1 1 d . . . . .
H5 H 0.553925 -0.022748 0.661117 0.027 Uiso 1 1 calc R U . . .
C6 C 0.64555(8) 0.04379(16) 0.5633(2) 0.0258(3) Uani 1 1 d . . . . .
H6 H 0.669484 -0.038007 0.560981 0.031 Uiso 1 1 calc R U . . .
C7 C 0.46732(8) 0.17560(14) 0.68418(19) 0.0203(3) Uani 1 1 d . . . . .
C8 C 0.31352(8) 0.35775(15) 0.5601(2) 0.0222(3) Uani 1 1 d . . . . .
H8 H 0.332288 0.393820 0.460541 0.027 Uiso 1 1 calc R U . . .
C9 C 0.23992(8) 0.39095(15) 0.5999(2) 0.0223(3) Uani 1 1 d . . . . .
C10 C 0.20028(8) 0.47935(16) 0.4941(2) 0.0273(3) Uani 1 1 d . . . . .
H10 H 0.220770 0.514506 0.396179 0.033 Uiso 1 1 calc R U . . .
C11 C 0.13109(9) 0.51640(18) 0.5309(2) 0.0315(4) Uani 1 1 d . . . . .
H11 H 0.103952 0.576265 0.458767 0.038 Uiso 1 1 calc R U . . .
C12 C 0.10277(8) 0.46461(16) 0.6737(2) 0.0276(4) Uani 1 1 d . . . . .
C13 C 0.13992(9) 0.37496(16) 0.7792(2) 0.0283(4) Uani 1 1 d . . . . .
H13 H 0.118767 0.339241 0.875925 0.034 Uiso 1 1 calc R U . . .
C14 C 0.20854(8) 0.33841(16) 0.7410(2) 0.0268(3) Uani 1 1 d . . . . .
H14 H 0.234675 0.276545 0.812016 0.032 Uiso 1 1 calc R U . . .
C15 C 0.02332(11) 0.6087(2) 0.7935(3) 0.0464(5) Uani 1 1 d D . . . .
F1 F -0.0439(3) 0.6333(12) 0.8216(15) 0.0581(19) Uani 0.579(12) 1 d D U P A 1
F2 F 0.0597(2) 0.5962(5) 0.9520(4) 0.0450(9) Uani 0.579(12) 1 d D U P A 1
F3 F 0.0549(4) 0.7186(3) 0.7381(8) 0.0703(15) Uani 0.579(12) 1 d D U P A 1
F1A F -0.0443(4) 0.6039(15) 0.840(2) 0.050(2) Uani 0.421(12) 1 d D U P A 2
F2A F 0.0668(4) 0.6415(11) 0.9183(13) 0.095(3) Uani 0.421(12) 1 d D U P A 2
F3A F 0.0179(5) 0.6935(7) 0.6599(12) 0.083(3) Uani 0.421(12) 1 d D U P A 2

loop_
_atom_site_aniso_label
_atom_site_aniso_U_11
_atom_site_aniso_U_22
_atom_site_aniso_U_33
_atom_site_aniso_U_23
_atom_site_aniso_U_13
_atom_site_aniso_U_12
Cl1 0.0200(2) 0.0482(3) 0.0457(3) -0.00079(18) 0.00985(17) 0.00359(16)
O1 0.0247(5) 0.0239(5) 0.0234(6) 0.0015(4) 0.0051(4) -0.0001(4)
O2 0.0181(6) 0.0511(8) 0.0487(8) -0.0085(6) 0.0054(5) 0.0070(5)
N1 0.0182(6) 0.0240(6) 0.0230(6) 0.0013(5) 0.0059(4) 0.0025(5)
N2 0.0177(6) 0.0234(6) 0.0259(7) -0.0029(5) 0.0045(5) 0.0012(5)
C1 0.0177(7) 0.0354(9) 0.0228(8) -0.0014(6) 0.0018(5) 0.0020(6)
C2 0.0205(7) 0.0279(8) 0.0300(8) 0.0032(6) 0.0015(6) -0.0024(6)
C3 0.0207(7) 0.0223(7) 0.0288(8) 0.0010(6) 0.0001(6) 0.0017(6)
C4 0.0186(7) 0.0233(7) 0.0184(7) -0.0015(5) 0.0005(5) 0.0013(5)
C5 0.0221(7) 0.0227(7) 0.0234(7) 0.0005(5) 0.0013(5) 0.0010(5)
C6 0.0219(7) 0.0261(8) 0.0290(8) -0.0032(6) -0.0007(6) 0.0049(6)
C7 0.0203(7) 0.0202(7) 0.0204(7) -0.0034(5) 0.0020(5) 0.0001(5)
C8 0.0212(7) 0.0231(7) 0.0227(8) -0.0019(5) 0.0041(6) -0.0005(5)
C9 0.0186(7) 0.0217(7) 0.0265(8) -0.0025(6) 0.0016(5) -0.0006(5)
C10 0.0230(7) 0.0310(8) 0.0280(8) 0.0034(6) 0.0032(6) 0.0016(6)
C11 0.0241(8) 0.0343(9) 0.0356(9) 0.0028(7) -0.0010(6) 0.0063(7)
C12 0.0163(7) 0.0316(8) 0.0351(9) -0.0060(6) 0.0026(6) 0.0021(6)
C13 0.0225(7) 0.0333(9) 0.0300(9) 0.0008(6) 0.0074(6) -0.0020(6)
C14 0.0220(7) 0.0270(8) 0.0316(9) 0.0040(6) 0.0036(6) 0.0022(6)
C15 0.0411(11) 0.0417(11) 0.0594(13) 0.0038(9) 0.0238(10) 0.0143(9)
F1 0.046(2) 0.069(5) 0.060(3) 0.003(3) 0.0111(16) 0.0394(19)
F2 0.0362(15) 0.049(2) 0.0509(17) -0.0207(13) 0.0077(10) -0.0004(13)
F3 0.090(3) 0.0325(13) 0.095(3) 0.0041(15) 0.049(3) 0.0081(15)
F1A 0.031(2) 0.064(6) 0.058(4) 0.007(3) 0.021(2) 0.024(2)
F2A 0.043(2) 0.080(5) 0.161(6) -0.082(4) 0.005(4) -0.006(3)
F3A 0.093(5) 0.043(3) 0.123(5) 0.037(3) 0.072(4) 0.036(3)

loop_
_atom_type_symbol
_atom_type_description
_atom_type_scat_dispersion_real
_atom_type_scat_dispersion_imag
_atom_type_scat_source
C C 0.0181 0.0091 'International Tables Vol C Tables 4.2.6.8 and 6.1.1.4'
H H 0.0000 0.0000 'International Tables Vol C Tables 4.2.6.8 and 6.1.1.4'
Cl Cl 0.3639 0.7018 'International Tables Vol C Tables 4.2.6.8 and 6.1.1.4'
F F 0.0727 0.0534 'International Tables Vol C Tables 4.2.6.8 and 6.1.1.4'
N N 0.0311 0.0180 'International Tables Vol C Tables 4.2.6.8 and 6.1.1.4'
O O 0.0492 0.0322 'International Tables Vol C Tables 4.2.6.8 and 6.1.1.4'

loop_
_geom_angle_atom_site_label_1
_geom_angle_atom_site_label_2
_geom_angle_atom_site_label_3
_geom_angle
_geom_angle_site_symmetry_1
_geom_angle_site_symmetry_3
_geom_angle_publ_flag
C15 O2 C12 116.89(14) . . ?
N2 N1 H1 119.8 . . ?
C7 N1 H1 119.8 . . ?
C7 N1 N2 120.32(12) . . ?
C8 N2 N1 113.93(13) . . ?
C2 C1 Cl1 119.04(13) . . ?
C2 C1 C6 121.60(14) . . ?
C6 C1 Cl1 119.35(12) . . ?
C1 C2 H2 120.3 . . ?
C1 C2 C3 119.42(14) . . ?
C3 C2 H2 120.3 . . ?
C2 C3 H3 120.1 . . ?
C2 C3 C4 119.81(14) . . ?
C4 C3 H3 120.1 . . ?
C3 C4 C7 122.33(13) . . ?
C5 C4 C3 119.91(14) . . ?
C5 C4 C7 117.73(13) . . ?
C4 C5 H5 119.8 . . ?
C6 C5 C4 120.45(14) . . ?
C6 C5 H5 119.8 . . ?
C1 C6 C5 118.78(14) . . ?
C1 C6 H6 120.6 . . ?
C5 C6 H6 120.6 . . ?
O1 C7 N1 123.54(14) . . ?
O1 C7 C4 121.87(13) . . ?
N1 C7 C4 114.58(13) . . ?
N2 C8 H8 119.3 . . ?
N2 C8 C9 121.34(14) . . ?
C9 C8 H8 119.3 . . ?
C10 C9 C8 118.91(14) . . ?
C14 C9 C8 122.12(14) . . ?
C14 C9 C10 118.97(14) . . ?
C9 C10 H10 119.7 . . ?
C11 C10 C9 120.58(15) . . ?
C11 C10 H10 119.7 . . ?
C10 C11 H11 120.7 . . ?
C12 C11 C10 118.61(15) . . ?
C12 C11 H11 120.7 . . ?
C11 C12 O2 119.93(15) . . ?
C11 C12 C13 122.33(15) . . ?
C13 C12 O2 117.65(15) . . ?
C12 C13 H13 120.7 . . ?
C12 C13 C14 118.54(15) . . ?
C14 C13 H13 120.7 . . ?
C9 C14 H14 119.5 . . ?
C13 C14 C9 120.95(15) . . ?
C13 C14 H14 119.5 . . ?
O2 C15 F2 106.7(2) . . ?
O2 C15 F3 119.5(2) . . ?
O2 C15 F1A 104.3(8) . . ?
O2 C15 F3A 100.8(4) . . ?
F1 C15 O2 113.4(6) . . ?
F1 C15 F2 106.1(5) . . ?
F1 C15 F3 109.6(5) . . ?
F3 C15 F2 99.8(3) . . ?
F1A C15 F3A 102.5(6) . . ?
F2A C15 O2 120.7(4) . . ?
F2A C15 F1A 111.1(8) . . ?
F2A C15 F3A 115.3(4) . . ?

loop_
_geom_bond_atom_site_label_1
_geom_bond_atom_site_label_2
_geom_bond_distance
_geom_bond_site_symmetry_2
_geom_bond_publ_flag
Cl1 C1 1.7396(16) . ?
O1 C7 1.2321(19) . ?
O2 C12 1.4126(18) . ?
O2 C15 1.325(3) . ?
N1 H1 0.8800 . ?
N1 N2 1.3827(16) . ?
N1 C7 1.3544(19) . ?
N2 C8 1.281(2) . ?
C1 C2 1.384(2) . ?
C1 C6 1.384(2) . ?
C2 H2 0.9500 . ?
C2 C3 1.387(2) . ?
C3 H3 0.9500 . ?
C3 C4 1.394(2) . ?
C4 C5 1.391(2) . ?
C4 C7 1.495(2) . ?
C5 H5 0.9500 . ?
C5 C6 1.388(2) . ?
C6 H6 0.9500 . ?
C8 H8 0.9500 . ?
C8 C9 1.464(2) . ?
C9 C10 1.396(2) . ?
C9 C14 1.393(2) . ?
C10 H10 0.9500 . ?
C10 C11 1.390(2) . ?
C11 H11 0.9500 . ?
C11 C12 1.374(3) . ?
C12 C13 1.382(2) . ?
C13 H13 0.9500 . ?
C13 C14 1.382(2) . ?
C14 H14 0.9500 . ?
C15 F1 1.308(5) . ?
C15 F2 1.367(4) . ?
C15 F3 1.357(4) . ?
C15 F1A 1.333(5) . ?
C15 F2A 1.260(6) . ?
C15 F3A 1.354(5) . ?

loop_
_geom_torsion_atom_site_label_1
_geom_torsion_atom_site_label_2
_geom_torsion_atom_site_label_3
_geom_torsion_atom_site_label_4
_geom_torsion
_geom_torsion_site_symmetry_1
_geom_torsion_site_symmetry_2
_geom_torsion_site_symmetry_3
_geom_torsion_site_symmetry_4
_geom_torsion_publ_flag
Cl1 C1 C2 C3 -179.93(12) . . . . ?
Cl1 C1 C6 C5 178.98(11) . . . . ?
O2 C12 C13 C14 177.84(15) . . . . ?
N1 N2 C8 C9 -177.39(13) . . . . ?
N2 N1 C7 O1 3.3(2) . . . . ?
N2 N1 C7 C4 -177.16(12) . . . . ?
N2 C8 C9 C10 177.30(15) . . . . ?
N2 C8 C9 C14 -1.9(2) . . . . ?
C1 C2 C3 C4 0.5(2) . . . . ?
C2 C1 C6 C5 0.1(2) . . . . ?
C2 C3 C4 C5 1.0(2) . . . . ?
C2 C3 C4 C7 179.12(13) . . . . ?
C3 C4 C5 C6 -2.0(2) . . . . ?
C3 C4 C7 O1 -145.67(15) . . . . ?
C3 C4 C7 N1 34.7(2) . . . . ?
C4 C5 C6 C1 1.4(2) . . . . ?
C5 C4 C7 O1 32.5(2) . . . . ?
C5 C4 C7 N1 -147.14(14) . . . . ?
C6 C1 C2 C3 -1.1(2) . . . . ?
C7 N1 N2 C8 -173.04(13) . . . . ?
C7 C4 C5 C6 179.82(13) . . . . ?
C8 C9 C10 C11 -177.97(15) . . . . ?
C8 C9 C14 C13 177.65(15) . . . . ?
C9 C10 C11 C12 0.3(3) . . . . ?
C10 C9 C14 C13 -1.5(2) . . . . ?
C10 C11 C12 O2 -178.05(15) . . . . ?
C10 C11 C12 C13 -1.6(3) . . . . ?
C11 C12 C13 C14 1.3(3) . . . . ?
C12 O2 C15 F1 179.0(5) . . . . ?
C12 O2 C15 F2 -64.5(3) . . . . ?
C12 O2 C15 F3 47.4(5) . . . . ?
C12 O2 C15 F1A -169.1(6) . . . . ?
C12 O2 C15 F2A -43.3(7) . . . . ?
C12 O2 C15 F3A 84.9(5) . . . . ?
C12 C13 C14 C9 0.3(2) . . . . ?
C14 C9 C10 C11 1.2(2) . . . . ?
C15 O2 C12 C11 -82.5(2) . . . . ?
C15 O2 C12 C13 100.9(2) . . . . ?
